data_7234003
loop_
_publ_author_name
'Lin Kong'
'Yu-peng Tian'
'Qi-yu Chen'
'Qiong Zhang'
'Hui Wang'
'Dong-qin Tan'
'Zhao-ming Xue'
'Jie-ying Wu'
'Hong-ping Zhou'
'Jia-xiang Yang'

_publ_section_title
;
 Self-assembly of metal ion induced highly emissive
 fluorophore-triphenylamine nanostructures: enhanced two-photon action
 cross-section for bioimaging applications
;
_journal_name_full 'Journal of Materials Chemistry C'
_journal_page_first 570
_journal_page_last 581
_journal_paper_doi 10.1039/C4TC01605J
_journal_volume 3
_journal_year 2015
_chemical_formula_moiety 'C29 H22 N2'
_chemical_formula_sum 'C29 H22 N2'
_chemical_formula_weight 398.49
_space_group_IT_number 2
_space_group_name_Hall '-P 1'
_space_group_name_H-M_alt 'P -1'
_symmetry_cell_setting triclinic
_symmetry_space_group_name_Hall '-P 1'
_symmetry_space_group_name_H-M 'P -1'
_atom_sites_solution_hydrogens geom
_atom_sites_solution_primary direct
_atom_sites_solution_secondary difmap
_cell_angle_alpha 106.347(2)
_cell_angle_beta 95.623(2)
_cell_angle_gamma 102.023(2)
_cell_formula_units_Z 4
_cell_length_a 10.2279(12)
_cell_length_b 11.9024(14)
_cell_length_c 19.510(2)
_cell_measurement_reflns_used 1483
_cell_measurement_temperature 296(2)
_cell_measurement_theta_max 26.28
_cell_measurement_theta_min 2.14
_cell_volume 2197.8(4)
_computing_cell_refinement 'Bruker SMART'
_computing_data_collection 'Bruker SMART'
_computing_data_reduction 'Bruker SAINT'
_computing_molecular_graphics 'Bruker SHELXTL'
_computing_publication_material 'Bruker SHELXTL'
_computing_structure_refinement 'Bruker SHELXTL'
_computing_structure_solution 'Bruker SHELXTL'
_diffrn_ambient_temperature 296(2)
_diffrn_measured_fraction_theta_full 0.996
_diffrn_measured_fraction_theta_max 0.996
_diffrn_measurement_device_type 'Bruker Smart Apex CCD'
_diffrn_measurement_method 'phi and omega scans'
_diffrn_radiation_monochromator graphite
_diffrn_radiation_source 'fine-focus sealed tube'
_diffrn_radiation_type MoK\a
_diffrn_radiation_wavelength 0.71073
_diffrn_reflns_av_R_equivalents 0.1188
_diffrn_reflns_av_sigmaI/netI 0.1023
_diffrn_reflns_limit_h_max 12
_diffrn_reflns_limit_h_min -12
_diffrn_reflns_limit_k_max 10
_diffrn_reflns_limit_k_min -14
_diffrn_reflns_limit_l_max 23
_diffrn_reflns_limit_l_min -22
_diffrn_reflns_number 12716
_diffrn_reflns_theta_full 25.25
_diffrn_reflns_theta_max 25.25
_diffrn_reflns_theta_min 1.10
_exptl_absorpt_coefficient_mu 0.070
_exptl_absorpt_correction_T_max 0.9854
_exptl_absorpt_correction_T_min 0.9833
_exptl_absorpt_correction_type multi-scan
_exptl_absorpt_process_details 'SADABS; Bruker, 2000'
_exptl_crystal_colour yellow
_exptl_crystal_density_diffrn 1.204
_exptl_crystal_density_method 'not measured'
_exptl_crystal_description block
_exptl_crystal_F_000 840
_exptl_crystal_size_max 0.24
_exptl_crystal_size_mid 0.23
_exptl_crystal_size_min 0.21
_refine_diff_density_max 0.214
_refine_diff_density_min -0.220
_refine_diff_density_rms 0.047
_refine_ls_extinction_method none
_refine_ls_goodness_of_fit_ref 1.017
_refine_ls_hydrogen_treatment constr
_refine_ls_matrix_type full
_refine_ls_number_parameters 559
_refine_ls_number_reflns 7947
_refine_ls_number_restraints 3
_refine_ls_restrained_S_all 1.018
_refine_ls_R_factor_all 0.0994
_refine_ls_R_factor_gt 0.0567
_refine_ls_shift/su_max 0.001
_refine_ls_shift/su_mean 0.000
_refine_ls_structure_factor_coef Fsqd
_refine_ls_weighting_details 'calc w=1/[\s^2^(Fo^2^)+(0.0357P)^2^+0.0000P] where P=(Fo^2^+2Fc^2^)/3'
_refine_ls_weighting_scheme calc
_refine_ls_wR_factor_gt 0.1191
_refine_ls_wR_factor_ref 0.1490
_reflns_number_gt 4126
_reflns_number_total 7947
_reflns_threshold_expression >2sigma(I)
_cod_data_source_file J-Mater-Chem-C-2015-3-570.cif
_cod_data_source_block liu
_cod_depositor_comments
;
The following automatic conversions were performed:

data item '_symmetry_cell_setting' value 'Triclinic' was changed to
'triclinic' in accordance with the built-in table derived from the
CIF Core dictionary named 'cif_core.dic' version 2.4.5 last updated
on 2014-11-21.

Automatic conversion script
Id: cif_fix_values 6909 2019-04-08 15:41:33Z antanas 
;
_cod_original_cell_volume 2197.9(4)
_cod_database_code 7234003

loop_
_symmetry_equiv_pos_as_xyz
'x, y, z'
'-x, -y, -z'

loop_
_atom_site_label
_atom_site_type_symbol
_atom_site_fract_x
_atom_site_fract_y
_atom_site_fract_z
_atom_site_U_iso_or_equiv
_atom_site_adp_type
_atom_site_occupancy
_atom_site_symmetry_multiplicity
_atom_site_calc_flag
_atom_site_refinement_flags
_atom_site_disorder_assembly
_atom_site_disorder_group
N1 N 0.40058(19) 0.80580(17) 0.12498(10) 0.0635(5) Uani 1 1 d . . .
C47 C -0.0316(2) 0.3016(2) 0.82226(12) 0.0627(6) Uani 1 1 d . . .
H47 H -0.0965 0.2846 0.8505 0.075 Uiso 1 1 calc R . .
C19 C 0.5251(2) 0.5772(2) 0.33469(13) 0.0647(6) Uani 1 1 d . . .
H19 H 0.5473 0.6237 0.3832 0.078 Uiso 1 1 calc R . .
N2 N 0.1045(2) 0.19022(17) 0.87341(10) 0.0664(5) Uani 1 1 d . . .
C15 C 0.5206(2) 0.7618(2) 0.29930(13) 0.0677(7) Uani 1 1 d . . .
H15 H 0.5642 0.8084 0.3458 0.081 Uiso 1 1 calc R . .
C17 C 0.4155(2) 0.5726(2) 0.21324(12) 0.0601(6) Uani 1 1 d . . .
H17 H 0.3877 0.4888 0.2001 0.072 Uiso 1 1 calc R . .
C55 C -0.1923(3) 0.6587(2) 0.64063(14) 0.0744(7) Uani 1 1 d . . .
H55 H -0.2486 0.6497 0.6744 0.089 Uiso 1 1 calc R . .
C45 C 0.0440(2) 0.3969(2) 0.73447(12) 0.0597(6) Uani 1 1 d . . .
C50 C -0.0888(2) 0.6002(2) 0.63481(12) 0.0622(6) Uani 1 1 d . . .
C13 C 0.4272(2) 0.7535(2) 0.17947(12) 0.0563(6) Uani 1 1 d . . .
C46 C -0.0518(2) 0.3687(2) 0.77752(12) 0.0640(6) Uani 1 1 d . . .
H46 H -0.1305 0.3960 0.7756 0.077 Uiso 1 1 calc R . .
C16 C 0.4848(2) 0.6364(2) 0.28302(12) 0.0585(6) Uani 1 1 d . . .
C49 C -0.0690(3) 0.5267(2) 0.68155(12) 0.0689(7) Uani 1 1 d . . .
H49 H -0.1331 0.5187 0.7116 0.083 Uiso 1 1 calc R . .
C18 C 0.3870(2) 0.6284(2) 0.16350(12) 0.0592(6) Uani 1 1 d . . .
H18 H 0.3395 0.5818 0.1177 0.071 Uiso 1 1 calc R . .
C51 C -0.0050(3) 0.6164(2) 0.58376(13) 0.0709(7) Uani 1 1 d . . .
H51 H 0.0665 0.5793 0.5788 0.085 Uiso 1 1 calc R . .
C14 C 0.4942(2) 0.8194(2) 0.24940(13) 0.0668(7) Uani 1 1 d . . .
H14 H 0.5213 0.9032 0.2625 0.080 Uiso 1 1 calc R . .
C43 C 0.1777(2) 0.2838(2) 0.78314(13) 0.0701(7) Uani 1 1 d . . .
H43 H 0.2555 0.2552 0.7846 0.084 Uiso 1 1 calc R . .
C20 C 0.5330(2) 0.4632(2) 0.31895(13) 0.0670(6) Uani 1 1 d . . .
H20 H 0.5096 0.4186 0.2701 0.080 Uiso 1 1 calc R . .
C48 C 0.0272(3) 0.4702(2) 0.68690(13) 0.0678(6) Uani 1 1 d . . .
H48 H 0.0919 0.4777 0.6571 0.081 Uiso 1 1 calc R . .
C1 C 0.3665(2) 0.9190(2) 0.13934(13) 0.0606(6) Uani 1 1 d . . .
C42 C 0.0837(2) 0.2585(2) 0.82639(12) 0.0582(6) Uani 1 1 d . . .
C54 C -0.2149(3) 0.7295(2) 0.59836(14) 0.0771(7) Uani 1 1 d . . .
H54 H -0.2856 0.7676 0.6039 0.092 Uiso 1 1 calc R . .
C7 C 0.4003(2) 0.7379(2) 0.05206(12) 0.0578(6) Uani 1 1 d . . .
C30 C 0.0831(2) 0.2320(2) 0.94615(12) 0.0578(6) Uani 1 1 d . . .
C44 C 0.1571(2) 0.3510(2) 0.73806(13) 0.0689(7) Uani 1 1 d . . .
H44 H 0.2213 0.3661 0.7090 0.083 Uiso 1 1 calc R . .
C36 C 0.1387(2) 0.0777(2) 0.84609(13) 0.0612(6) Uani 1 1 d . . .
C8 C 0.5116(2) 0.6956(2) 0.03362(12) 0.0620(6) Uani 1 1 d . . .
H8 H 0.5878 0.7129 0.0686 0.074 Uiso 1 1 calc R . .
C9 C 0.5103(3) 0.6273(2) -0.03682(13) 0.0697(7) Uani 1 1 d . . .
H9 H 0.5856 0.5988 -0.0490 0.084 Uiso 1 1 calc R . .
C52 C -0.0282(3) 0.6868(2) 0.54094(13) 0.0717(7) Uani 1 1 d . . .
H52 H 0.0276 0.6957 0.5070 0.086 Uiso 1 1 calc R . .
C53 C -0.1332(3) 0.7448(2) 0.54739(13) 0.0677(6) Uani 1 1 d U . .
C21 C 0.5726(2) 0.3978(2) 0.36653(12) 0.0630(6) Uani 1 1 d . . .
C26 C 0.5685(3) 0.2763(3) 0.33812(14) 0.0835(8) Uani 1 1 d . . .
H26 H 0.5436 0.2391 0.2884 0.100 Uiso 1 1 calc R . .
C10 C 0.3981(3) 0.6012(2) -0.08904(13) 0.0718(7) Uani 1 1 d . . .
H10 H 0.3973 0.5551 -0.1364 0.086 Uiso 1 1 calc R . .
C23 C 0.6448(3) 0.3817(3) 0.48409(13) 0.0764(7) Uani 1 1 d . . .
H23 H 0.6719 0.4190 0.5337 0.092 Uiso 1 1 calc R . .
C2 C 0.3010(2) 0.9607(2) 0.19632(14) 0.0725(7) Uani 1 1 d . . .
H2 H 0.2803 0.9150 0.2272 0.087 Uiso 1 1 calc R . .
C56 C -0.1629(3) 0.8213(2) 0.50357(14) 0.0798(7) Uani 1 1 d U . .
H56 H -0.2336 0.8579 0.5144 0.096 Uiso 1 1 calc R . .
C22 C 0.6131(2) 0.4490(2) 0.44134(13) 0.0735(7) Uani 1 1 d . . .
H22 H 0.6188 0.5307 0.4626 0.088 Uiso 1 1 calc R . .
C32 C 0.0936(2) 0.3969(2) 1.05251(14) 0.0751(7) Uani 1 1 d U . .
H32 H 0.1114 0.4797 1.0755 0.090 Uiso 1 1 calc R . .
C12 C 0.2870(2) 0.7106(2) -0.00087(13) 0.0709(7) Uani 1 1 d . . .
H12 H 0.2106 0.7375 0.0110 0.085 Uiso 1 1 calc R . .
C31 C 0.1140(2) 0.3557(2) 0.98184(12) 0.0666(6) Uani 1 1 d . . .
H31 H 0.1482 0.4103 0.9581 0.080 Uiso 1 1 calc R . .
C24 C 0.6374(3) 0.2596(3) 0.45548(14) 0.0746(7) Uani 1 1 d U . .
C11 C 0.2883(3) 0.6435(2) -0.07083(13) 0.0757(7) Uani 1 1 d . . .
H11 H 0.2130 0.6268 -0.1062 0.091 Uiso 1 1 calc R . .
C35 C 0.0307(3) 0.1546(2) 0.98251(14) 0.0752(7) Uani 1 1 d . . .
H35 H 0.0037 0.0720 0.9587 0.090 Uiso 1 1 calc R . .
C25 C 0.6002(3) 0.2096(3) 0.38145(15) 0.0926(9) Uani 1 1 d . . .
H25 H 0.5965 0.1283 0.3603 0.111 Uiso 1 1 calc R . .
C37 C 0.2207(2) 0.0368(2) 0.88819(15) 0.0752(7) Uani 1 1 d . . .
H37 H 0.2565 0.0836 0.9358 0.090 Uiso 1 1 calc R . .
C6 C 0.3967(3) 0.9886(2) 0.09444(14) 0.0809(8) Uani 1 1 d . . .
H6 H 0.4418 0.9623 0.0561 0.097 Uiso 1 1 calc R . .
C57 C -0.1029(3) 0.8446(3) 0.45129(15) 0.0845(8) Uani 1 1 d . . .
H57 H -0.0330 0.8091 0.4370 0.101 Uiso 1 1 calc R . .
C33 C 0.0480(3) 0.3192(3) 1.08924(14) 0.0805(8) Uani 1 1 d U . .
H33 H 0.0378 0.3481 1.1374 0.097 Uiso 1 1 calc R . .
C34 C 0.0176(3) 0.1984(3) 1.05430(15) 0.0853(8) Uani 1 1 d . . .
H34 H -0.0124 0.1444 1.0792 0.102 Uiso 1 1 calc R . .
C41 C 0.0901(3) 0.0077(2) 0.77467(14) 0.0826(8) Uani 1 1 d . . .
H41 H 0.0346 0.0338 0.7449 0.099 Uiso 1 1 calc R . .
C58 C -0.1443(3) 0.9247(3) 0.41593(15) 0.0897(9) Uani 1 1 d . . .
C3 C 0.2659(3) 1.0693(3) 0.20797(18) 0.0953(10) Uani 1 1 d . . .
H3 H 0.2225 1.0967 0.2468 0.114 Uiso 1 1 calc R . .
N4 N -0.1793(3) 0.9891(2) 0.38975(14) 0.1134(9) Uani 1 1 d . . .
C5 C 0.3602(3) 1.0975(3) 0.10633(18) 0.1016(10) Uani 1 1 d . . .
H5 H 0.3806 1.1438 0.0758 0.122 Uiso 1 1 calc R . .
C27 C 0.6668(3) 0.1833(3) 0.49881(16) 0.0939(9) Uani 1 1 d U . .
H27 H 0.6564 0.1024 0.4731 0.113 Uiso 1 1 calc R . .
C39 C 0.2019(4) -0.1417(3) 0.7902(2) 0.1100(11) Uani 1 1 d . . .
H39 H 0.2220 -0.2159 0.7714 0.132 Uiso 1 1 calc R . .
C28 C 0.7049(3) 0.2123(3) 0.56770(17) 0.1005(10) Uani 1 1 d . . .
H28 H 0.7161 0.2921 0.5959 0.121 Uiso 1 1 calc R . .
C29 C 0.7308(4) 0.1263(3) 0.60251(18) 0.1196(13) Uani 1 1 d . . .
C4 C 0.2945(4) 1.1372(3) 0.1627(2) 0.1097(13) Uani 1 1 d . . .
H4 H 0.2694 1.2099 0.1703 0.132 Uiso 1 1 calc R . .
C40 C 0.1237(4) -0.0998(3) 0.74798(18) 0.1066(10) Uani 1 1 d . . .
H40 H 0.0920 -0.1453 0.6997 0.128 Uiso 1 1 calc R . .
C38 C 0.2509(3) -0.0737(3) 0.8606(2) 0.0930(9) Uani 1 1 d . . .
H38 H 0.3047 -0.1016 0.8900 0.112 Uiso 1 1 calc R . .
N3 N 0.7529(4) 0.0582(3) 0.62927(16) 0.1580(15) Uani 1 1 d . . .

loop_
_atom_site_aniso_label
_atom_site_aniso_U_11
_atom_site_aniso_U_22
_atom_site_aniso_U_33
_atom_site_aniso_U_23
_atom_site_aniso_U_13
_atom_site_aniso_U_12
N1 0.0786(13) 0.0539(12) 0.0586(12) 0.0122(10) 0.0088(10) 0.0262(11)
C47 0.0634(15) 0.0615(15) 0.0646(15) 0.0194(13) 0.0253(12) 0.0119(13)
C19 0.0627(15) 0.0758(18) 0.0565(14) 0.0206(14) 0.0155(11) 0.0162(14)
N2 0.0905(14) 0.0520(12) 0.0633(12) 0.0175(10) 0.0248(10) 0.0270(11)
C15 0.0741(17) 0.0684(17) 0.0531(14) 0.0081(13) 0.0051(12) 0.0189(14)
C17 0.0562(14) 0.0530(14) 0.0665(15) 0.0152(13) 0.0131(12) 0.0071(12)
C55 0.0797(18) 0.0790(19) 0.0694(16) 0.0232(15) 0.0248(13) 0.0239(16)
C45 0.0625(15) 0.0575(15) 0.0573(14) 0.0153(12) 0.0178(11) 0.0105(12)
C50 0.0718(16) 0.0569(15) 0.0529(14) 0.0119(12) 0.0125(12) 0.0113(13)
C13 0.0555(13) 0.0549(15) 0.0579(14) 0.0129(12) 0.0108(11) 0.0182(12)
C46 0.0618(15) 0.0673(16) 0.0680(15) 0.0224(14) 0.0209(12) 0.0205(13)
C16 0.0527(13) 0.0665(17) 0.0564(14) 0.0176(13) 0.0154(11) 0.0144(12)
C49 0.0786(17) 0.0654(16) 0.0612(15) 0.0151(13) 0.0216(13) 0.0162(14)
C18 0.0554(13) 0.0572(15) 0.0573(14) 0.0116(12) 0.0049(11) 0.0079(12)
C51 0.0831(18) 0.0705(17) 0.0635(15) 0.0185(14) 0.0196(13) 0.0280(15)
C14 0.0724(16) 0.0527(15) 0.0658(15) 0.0063(13) 0.0033(13) 0.0153(13)
C43 0.0659(15) 0.0738(18) 0.0789(17) 0.0267(15) 0.0276(13) 0.0240(14)
C20 0.0677(16) 0.0789(18) 0.0562(14) 0.0225(14) 0.0162(12) 0.0171(14)
C48 0.0742(16) 0.0651(16) 0.0633(15) 0.0165(13) 0.0214(12) 0.0156(14)
C1 0.0571(14) 0.0521(15) 0.0680(15) 0.0136(13) 0.0034(12) 0.0140(12)
C42 0.0698(15) 0.0485(14) 0.0561(13) 0.0122(12) 0.0186(12) 0.0158(12)
C54 0.0816(18) 0.0810(19) 0.0754(17) 0.0253(16) 0.0202(14) 0.0297(15)
C7 0.0643(15) 0.0524(14) 0.0579(14) 0.0163(12) 0.0136(12) 0.0166(12)
C30 0.0620(14) 0.0499(14) 0.0590(14) 0.0117(12) 0.0144(11) 0.0135(12)
C44 0.0677(16) 0.0757(18) 0.0713(16) 0.0275(14) 0.0310(13) 0.0199(14)
C36 0.0627(14) 0.0479(14) 0.0699(16) 0.0123(13) 0.0192(12) 0.0116(12)
C8 0.0621(14) 0.0584(15) 0.0635(15) 0.0175(13) 0.0059(11) 0.0147(12)
C9 0.0761(17) 0.0671(17) 0.0718(16) 0.0214(14) 0.0265(14) 0.0243(14)
C52 0.0850(18) 0.0709(17) 0.0606(15) 0.0195(14) 0.0225(13) 0.0190(15)
C53 0.0780(17) 0.0569(15) 0.0593(15) 0.0086(12) 0.0070(13) 0.0123(14)
C21 0.0591(14) 0.0710(17) 0.0594(15) 0.0207(14) 0.0146(12) 0.0142(13)
C26 0.107(2) 0.079(2) 0.0603(16) 0.0114(16) 0.0072(15) 0.0320(17)
C10 0.0822(18) 0.0675(17) 0.0596(15) 0.0115(13) 0.0131(14) 0.0158(15)
C23 0.0863(18) 0.084(2) 0.0542(14) 0.0160(15) 0.0051(13) 0.0223(16)
C2 0.0715(16) 0.0590(16) 0.0792(17) 0.0080(14) 0.0105(13) 0.0189(14)
C56 0.0939(19) 0.0758(19) 0.0666(16) 0.0177(14) 0.0111(15) 0.0212(16)
C22 0.0843(18) 0.0671(17) 0.0645(16) 0.0159(14) 0.0105(13) 0.0159(14)
C32 0.0664(16) 0.0675(17) 0.0687(17) -0.0047(12) 0.0013(13) 0.0076(14)
C12 0.0622(15) 0.0789(18) 0.0700(16) 0.0173(14) 0.0080(13) 0.0230(14)
C31 0.0681(15) 0.0538(15) 0.0693(16) 0.0103(13) 0.0153(12) 0.0072(12)
C24 0.0818(18) 0.0759(19) 0.0675(17) 0.0202(14) 0.0143(14) 0.0243(15)
C11 0.0731(17) 0.086(2) 0.0634(16) 0.0181(15) 0.0040(13) 0.0212(15)
C35 0.102(2) 0.0533(15) 0.0796(18) 0.0254(14) 0.0347(15) 0.0244(15)
C25 0.133(3) 0.0708(19) 0.0717(18) 0.0142(16) 0.0051(17) 0.0369(18)
C37 0.0663(16) 0.0584(16) 0.0968(19) 0.0179(15) 0.0148(14) 0.0144(14)
C6 0.0900(19) 0.0694(19) 0.0809(18) 0.0248(16) 0.0070(15) 0.0159(16)
C57 0.094(2) 0.085(2) 0.0733(18) 0.0242(16) 0.0098(16) 0.0207(17)
C33 0.0828(19) 0.098(2) 0.0633(16) 0.0172(15) 0.0151(13) 0.0367(18)
C34 0.107(2) 0.093(2) 0.0819(19) 0.0460(18) 0.0390(16) 0.0424(19)
C41 0.101(2) 0.0611(17) 0.0753(18) 0.0080(15) 0.0164(15) 0.0143(16)
C58 0.108(2) 0.082(2) 0.0720(19) 0.0231(17) -0.0030(16) 0.0156(18)
C3 0.094(2) 0.070(2) 0.106(2) -0.0041(18) 0.0007(18) 0.0356(18)
N4 0.146(2) 0.104(2) 0.0953(19) 0.0435(17) 0.0053(17) 0.0334(19)
C5 0.131(3) 0.063(2) 0.104(2) 0.0285(19) -0.016(2) 0.0199(19)
C27 0.120(2) 0.096(2) 0.0730(19) 0.0267(16) 0.0158(17) 0.043(2)
C39 0.134(3) 0.062(2) 0.136(3) 0.012(2) 0.066(2) 0.034(2)
C28 0.135(3) 0.102(2) 0.082(2) 0.0356(19) 0.0353(19) 0.049(2)
C29 0.187(4) 0.124(3) 0.086(2) 0.051(2) 0.053(2) 0.082(3)
C4 0.130(3) 0.064(2) 0.114(3) -0.001(2) -0.031(2) 0.041(2)
C40 0.150(3) 0.063(2) 0.093(2) 0.0021(18) 0.038(2) 0.020(2)
C38 0.0760(19) 0.073(2) 0.142(3) 0.038(2) 0.0354(19) 0.0305(17)
N3 0.281(4) 0.149(3) 0.101(2) 0.067(2) 0.067(2) 0.120(3)

loop_
_atom_type_symbol
_atom_type_description
_atom_type_scat_dispersion_real
_atom_type_scat_dispersion_imag
_atom_type_scat_source
C C 0.0033 0.0016 'International Tables Vol C Tables 4.2.6.8 and 6.1.1.4'
H H 0.0000 0.0000 'International Tables Vol C Tables 4.2.6.8 and 6.1.1.4'
N N 0.0061 0.0033 'International Tables Vol C Tables 4.2.6.8 and 6.1.1.4'

loop_
_geom_angle_atom_site_label_1
_geom_angle_atom_site_label_2
_geom_angle_atom_site_label_3
_geom_angle
_geom_angle_site_symmetry_1
_geom_angle_site_symmetry_3
C13 N1 C1 122.82(19) . .
C13 N1 C7 117.80(17) . .
C1 N1 C7 119.28(19) . .
C46 C47 C42 121.3(2) . .
C46 C47 H47 119.3 . .
C42 C47 H47 119.3 . .
C20 C19 C16 126.0(2) . .
C20 C19 H19 117.0 . .
C16 C19 H19 117.0 . .
C42 N2 C30 119.09(18) . .
C42 N2 C36 119.65(19) . .
C30 N2 C36 121.16(19) . .
C14 C15 C16 122.7(2) . .
C14 C15 H15 118.6 . .
C16 C15 H15 118.6 . .
C18 C17 C16 122.4(2) . .
C18 C17 H17 118.8 . .
C16 C17 H17 118.8 . .
C54 C55 C50 122.2(2) . .
C54 C55 H55 118.9 . .
C50 C55 H55 118.9 . .
C44 C45 C46 116.9(2) . .
C44 C45 C48 120.4(2) . .
C46 C45 C48 122.7(2) . .
C55 C50 C51 117.4(2) . .
C55 C50 C49 119.8(2) . .
C51 C50 C49 122.7(2) . .
C14 C13 C18 117.0(2) . .
C14 C13 N1 123.8(2) . .
C18 C13 N1 119.24(19) . .
C47 C46 C45 121.1(2) . .
C47 C46 H46 119.5 . .
C45 C46 H46 119.5 . .
C17 C16 C15 115.5(2) . .
C17 C16 C19 122.8(2) . .
C15 C16 C19 121.6(2) . .
C48 C49 C50 128.7(2) . .
C48 C49 H49 115.6 . .
C50 C49 H49 115.6 . .
C17 C18 C13 121.6(2) . .
C17 C18 H18 119.2 . .
C13 C18 H18 119.2 . .
C52 C51 C50 120.4(2) . .
C52 C51 H51 119.8 . .
C50 C51 H51 119.8 . .
C15 C14 C13 120.6(2) . .
C15 C14 H14 119.7 . .
C13 C14 H14 119.7 . .
C44 C43 C42 120.5(2) . .
C44 C43 H43 119.7 . .
C42 C43 H43 119.7 . .
C19 C20 C21 129.6(2) . .
C19 C20 H20 115.2 . .
C21 C20 H20 115.2 . .
C49 C48 C45 127.3(2) . .
C49 C48 H48 116.3 . .
C45 C48 H48 116.3 . .
C2 C1 C6 118.7(2) . .
C2 C1 N1 121.8(2) . .
C6 C1 N1 119.5(2) . .
C43 C42 C47 118.1(2) . .
C43 C42 N2 120.9(2) . .
C47 C42 N2 121.0(2) . .
C55 C54 C53 120.5(2) . .
C55 C54 H54 119.7 . .
C53 C54 H54 119.7 . .
C8 C7 C12 119.2(2) . .
C8 C7 N1 120.0(2) . .
C12 C7 N1 120.8(2) . .
C35 C30 C31 118.3(2) . .
C35 C30 N2 122.2(2) . .
C31 C30 N2 119.4(2) . .
C43 C44 C45 122.1(2) . .
C43 C44 H44 119.0 . .
C45 C44 H44 119.0 . .
C37 C36 C41 118.5(2) . .
C37 C36 N2 121.8(2) . .
C41 C36 N2 119.7(2) . .
C7 C8 C9 120.1(2) . .
C7 C8 H8 120.0 . .
C9 C8 H8 120.0 . .
C10 C9 C8 120.4(2) . .
C10 C9 H9 119.8 . .
C8 C9 H9 119.8 . .
C51 C52 C53 121.4(2) . .
C51 C52 H52 119.3 . .
C53 C52 H52 119.3 . .
C54 C53 C52 118.0(2) . .
C54 C53 C56 117.9(2) . .
C52 C53 C56 124.1(2) . .
C26 C21 C22 116.4(2) . .
C26 C21 C20 119.6(2) . .
C22 C21 C20 123.9(2) . .
C25 C26 C21 121.7(2) . .
C25 C26 H26 119.2 . .
C21 C26 H26 119.2 . .
C11 C10 C9 119.4(2) . .
C11 C10 H10 120.3 . .
C9 C10 H10 120.3 . .
C22 C23 C24 121.8(2) . .
C22 C23 H23 119.1 . .
C24 C23 H23 119.1 . .
C3 C2 C1 120.7(3) . .
C3 C2 H2 119.6 . .
C1 C2 H2 119.6 . .
C57 C56 C53 128.3(3) . .
C57 C56 H56 115.9 . .
C53 C56 H56 115.9 . .
C23 C22 C21 121.4(2) . .
C23 C22 H22 119.3 . .
C21 C22 H22 119.3 . .
C33 C32 C31 121.4(3) . .
C33 C32 H32 119.3 . .
C31 C32 H32 119.3 . .
C11 C12 C7 119.8(2) . .
C11 C12 H12 120.1 . .
C7 C12 H12 120.1 . .
C32 C31 C30 119.8(3) . .
C32 C31 H31 120.1 . .
C30 C31 H31 120.1 . .
C25 C24 C23 116.8(2) . .
C25 C24 C27 119.3(3) . .
C23 C24 C27 124.0(2) . .
C10 C11 C12 121.1(2) . .
C10 C11 H11 119.5 . .
C12 C11 H11 119.5 . .
C30 C35 C34 120.5(3) . .
C30 C35 H35 119.7 . .
C34 C35 H35 119.7 . .
C26 C25 C24 121.9(3) . .
C26 C25 H25 119.1 . .
C24 C25 H25 119.1 . .
C36 C37 C38 120.7(3) . .
C36 C37 H37 119.7 . .
C38 C37 H37 119.7 . .
C1 C6 C5 120.2(3) . .
C1 C6 H6 119.9 . .
C5 C6 H6 119.9 . .
C56 C57 C58 120.1(3) . .
C56 C57 H57 120.0 . .
C58 C57 H57 120.0 . .
C32 C33 C34 118.8(3) . .
C32 C33 H33 120.6 . .
C34 C33 H33 120.6 . .
C33 C34 C35 121.0(3) . .
C33 C34 H34 119.5 . .
C35 C34 H34 119.5 . .
C40 C41 C36 119.9(3) . .
C40 C41 H41 120.0 . .
C36 C41 H41 120.0 . .
N4 C58 C57 177.8(4) . .
C4 C3 C2 120.4(3) . .
C4 C3 H3 119.8 . .
C2 C3 H3 119.8 . .
C4 C5 C6 120.4(3) . .
C4 C5 H5 119.8 . .
C6 C5 H5 119.8 . .
C28 C27 C24 129.0(3) . .
C28 C27 H27 115.5 . .
C24 C27 H27 115.5 . .
C40 C39 C38 119.3(3) . .
C40 C39 H39 120.4 . .
C38 C39 H39 120.4 . .
C27 C28 C29 122.4(3) . .
C27 C28 H28 118.8 . .
C29 C28 H28 118.8 . .
N3 C29 C28 178.9(4) . .
C3 C4 C5 119.6(3) . .
C3 C4 H4 120.2 . .
C5 C4 H4 120.2 . .
C39 C40 C41 121.6(3) . .
C39 C40 H40 119.2 . .
C41 C40 H40 119.2 . .
C39 C38 C37 120.1(3) . .
C39 C38 H38 120.0 . .
C37 C38 H38 120.0 . .

loop_
_geom_bond_atom_site_label_1
_geom_bond_atom_site_label_2
_geom_bond_distance
_geom_bond_site_symmetry_2
N1 C13 1.407(3) .
N1 C1 1.420(3) .
N1 C7 1.424(3) .
C47 C46 1.366(3) .
C47 C42 1.384(3) .
C47 H47 0.9300 .
C19 C20 1.327(3) .
C19 C16 1.457(3) .
C19 H19 0.9300 .
N2 C42 1.415(3) .
N2 C30 1.421(3) .
N2 C36 1.425(3) .
C15 C14 1.375(3) .
C15 C16 1.395(3) .
C15 H15 0.9300 .
C17 C18 1.362(3) .
C17 C16 1.392(3) .
C17 H17 0.9300 .
C55 C54 1.371(3) .
C55 C50 1.379(3) .
C55 H55 0.9300 .
C45 C44 1.382(3) .
C45 C46 1.400(3) .
C45 C48 1.463(3) .
C50 C51 1.403(3) .
C50 C49 1.458(3) .
C13 C14 1.392(3) .
C13 C18 1.393(3) .
C46 H46 0.9300 .
C49 C48 1.314(3) .
C49 H49 0.9300 .
C18 H18 0.9300 .
C51 C52 1.376(3) .
C51 H51 0.9300 .
C14 H14 0.9300 .
C43 C44 1.373(3) .
C43 C42 1.381(3) .
C43 H43 0.9300 .
C20 C21 1.448(3) .
C20 H20 0.9300 .
C48 H48 0.9300 .
C1 C2 1.380(3) .
C1 C6 1.380(3) .
C54 C53 1.386(3) .
C54 H54 0.9300 .
C7 C8 1.377(3) .
C7 C12 1.391(3) .
C30 C35 1.369(3) .
C30 C31 1.392(3) .
C44 H44 0.9300 .
C36 C37 1.370(3) .
C36 C41 1.386(3) .
C8 C9 1.383(3) .
C8 H8 0.9300 .
C9 C10 1.377(3) .
C9 H9 0.9300 .
C52 C53 1.390(3) .
C52 H52 0.9300 .
C53 C56 1.468(3) .
C21 C26 1.385(3) .
C21 C22 1.396(3) .
C26 C25 1.372(3) .
C26 H26 0.9300 .
C10 C11 1.361(3) .
C10 H10 0.9300 .
C23 C22 1.368(3) .
C23 C24 1.385(3) .
C23 H23 0.9300 .
C2 C3 1.377(3) .
C2 H2 0.9300 .
C56 C57 1.306(4) .
C56 H56 0.9300 .
C22 H22 0.9300 .
C32 C33 1.358(4) .
C32 C31 1.380(3) .
C32 H32 0.9300 .
C12 C11 1.377(3) .
C12 H12 0.9300 .
C31 H31 0.9300 .
C24 C25 1.378(3) .
C24 C27 1.459(4) .
C11 H11 0.9300 .
C35 C34 1.381(3) .
C35 H35 0.9300 .
C25 H25 0.9300 .
C37 C38 1.385(3) .
C37 H37 0.9300 .
C6 C5 1.387(3) .
C6 H6 0.9300 .
C57 C58 1.430(4) .
C57 H57 0.9300 .
C33 C34 1.360(4) .
C33 H33 0.9300 .
C34 H34 0.9300 .
C41 C40 1.368(3) .
C41 H41 0.9300 .
C58 N4 1.129(3) .
C3 C4 1.368(4) .
C3 H3 0.9300 .
C5 C4 1.368(4) .
C5 H5 0.9300 .
C27 C28 1.288(3) .
C27 H27 0.9300 .
C39 C40 1.354(4) .
C39 C38 1.365(4) .
C39 H39 0.9300 .
C28 C29 1.432(4) .
C28 H28 0.9300 .
C29 N3 1.127(3) .
C4 H4 0.9300 .
C40 H40 0.9300 .
C38 H38 0.9300 .

loop_
_geom_torsion_atom_site_label_1
_geom_torsion_atom_site_label_2
_geom_torsion_atom_site_label_3
_geom_torsion_atom_site_label_4
_geom_torsion
_geom_torsion_site_symmetry_1
_geom_torsion_site_symmetry_2
_geom_torsion_site_symmetry_3
_geom_torsion_site_symmetry_4
C54 C55 C50 C51 0.5(4) . . . .
C54 C55 C50 C49 179.6(2) . . . .
C1 N1 C13 C14 -36.5(3) . . . .
C7 N1 C13 C14 147.3(2) . . . .
C1 N1 C13 C18 144.6(2) . . . .
C7 N1 C13 C18 -31.6(3) . . . .
C42 C47 C46 C45 -0.4(3) . . . .
C44 C45 C46 C47 1.7(3) . . . .
C48 C45 C46 C47 -178.9(2) . . . .
C18 C17 C16 C15 1.4(3) . . . .
C18 C17 C16 C19 -175.0(2) . . . .
C14 C15 C16 C17 -2.3(3) . . . .
C14 C15 C16 C19 174.2(2) . . . .
C20 C19 C16 C17 17.6(4) . . . .
C20 C19 C16 C15 -158.6(3) . . . .
C55 C50 C49 C48 -175.9(3) . . . .
C51 C50 C49 C48 3.2(4) . . . .
C16 C17 C18 C13 0.7(3) . . . .
C14 C13 C18 C17 -2.0(3) . . . .
N1 C13 C18 C17 177.05(19) . . . .
C55 C50 C51 C52 -0.9(3) . . . .
C49 C50 C51 C52 180.0(2) . . . .
C16 C15 C14 C13 1.1(4) . . . .
C18 C13 C14 C15 1.1(3) . . . .
N1 C13 C14 C15 -177.9(2) . . . .
C16 C19 C20 C21 179.6(2) . . . .
C50 C49 C48 C45 -179.9(2) . . . .
C44 C45 C48 C49 -174.8(2) . . . .
C46 C45 C48 C49 5.8(4) . . . .
C13 N1 C1 C2 -28.6(3) . . . .
C7 N1 C1 C2 147.5(2) . . . .
C13 N1 C1 C6 152.7(2) . . . .
C7 N1 C1 C6 -31.2(3) . . . .
C44 C43 C42 C47 0.7(3) . . . .
C44 C43 C42 N2 -179.5(2) . . . .
C46 C47 C42 C43 -0.8(3) . . . .
C46 C47 C42 N2 179.3(2) . . . .
C30 N2 C42 C43 133.2(2) . . . .
C36 N2 C42 C43 -50.4(3) . . . .
C30 N2 C42 C47 -47.0(3) . . . .
C36 N2 C42 C47 129.4(2) . . . .
C50 C55 C54 C53 0.1(4) . . . .
C13 N1 C7 C8 -55.1(3) . . . .
C1 N1 C7 C8 128.6(2) . . . .
C13 N1 C7 C12 123.0(2) . . . .
C1 N1 C7 C12 -53.3(3) . . . .
C42 N2 C30 C35 144.5(2) . . . .
C36 N2 C30 C35 -31.7(3) . . . .
C42 N2 C30 C31 -34.4(3) . . . .
C36 N2 C30 C31 149.3(2) . . . .
C42 C43 C44 C45 0.7(4) . . . .
C46 C45 C44 C43 -1.9(3) . . . .
C48 C45 C44 C43 178.7(2) . . . .
C42 N2 C36 C37 147.6(2) . . . .
C30 N2 C36 C37 -36.2(3) . . . .
C42 N2 C36 C41 -31.4(3) . . . .
C30 N2 C36 C41 144.9(2) . . . .
C12 C7 C8 C9 0.3(3) . . . .
N1 C7 C8 C9 178.5(2) . . . .
C7 C8 C9 C10 0.1(4) . . . .
C50 C51 C52 C53 0.8(4) . . . .
C55 C54 C53 C52 -0.3(4) . . . .
C55 C54 C53 C56 179.7(2) . . . .
C51 C52 C53 C54 -0.2(4) . . . .
C51 C52 C53 C56 179.8(2) . . . .
C19 C20 C21 C26 177.6(3) . . . .
C19 C20 C21 C22 -1.0(4) . . . .
C22 C21 C26 C25 1.1(4) . . . .
C20 C21 C26 C25 -177.5(2) . . . .
C8 C9 C10 C11 0.2(4) . . . .
C6 C1 C2 C3 0.3(4) . . . .
N1 C1 C2 C3 -178.3(2) . . . .
C54 C53 C56 C57 -177.4(3) . . . .
C52 C53 C56 C57 2.6(4) . . . .
C24 C23 C22 C21 -0.4(4) . . . .
C26 C21 C22 C23 -1.0(4) . . . .
C20 C21 C22 C23 177.5(2) . . . .
C8 C7 C12 C11 -1.0(4) . . . .
N1 C7 C12 C11 -179.2(2) . . . .
C33 C32 C31 C30 2.3(4) . . . .
C35 C30 C31 C32 1.1(3) . . . .
N2 C30 C31 C32 -179.9(2) . . . .
C22 C23 C24 C25 1.7(4) . . . .
C22 C23 C24 C27 -178.4(3) . . . .
C9 C10 C11 C12 -0.8(4) . . . .
C7 C12 C11 C10 1.3(4) . . . .
C31 C30 C35 C34 -4.3(4) . . . .
N2 C30 C35 C34 176.8(2) . . . .
C21 C26 C25 C24 0.2(5) . . . .
C23 C24 C25 C26 -1.6(4) . . . .
C27 C24 C25 C26 178.5(3) . . . .
C41 C36 C37 C38 -1.9(4) . . . .
N2 C36 C37 C38 179.1(2) . . . .
C2 C1 C6 C5 -0.7(4) . . . .
N1 C1 C6 C5 177.9(2) . . . .
C53 C56 C57 C58 -178.3(2) . . . .
C31 C32 C33 C34 -2.4(4) . . . .
C32 C33 C34 C35 -0.9(4) . . . .
C30 C35 C34 C33 4.3(4) . . . .
C37 C36 C41 C40 0.4(4) . . . .
N2 C36 C41 C40 179.4(3) . . . .
C56 C57 C58 N4 13(9) . . . .
C1 C2 C3 C4 0.5(4) . . . .
C1 C6 C5 C4 0.3(4) . . . .
C25 C24 C27 C28 178.7(3) . . . .
C23 C24 C27 C28 -1.2(5) . . . .
C24 C27 C28 C29 -179.6(3) . . . .
C27 C28 C29 N3 62(25) . . . .
C2 C3 C4 C5 -1.0(5) . . . .
C6 C5 C4 C3 0.6(5) . . . .
C38 C39 C40 C41 -1.5(5) . . . .
C36 C41 C40 C39 1.3(5) . . . .
C40 C39 C38 C37 -0.1(5) . . . .
C36 C37 C38 C39 1.8(4) . . . .
